data_4330574
loop_
_publ_author_name
'Victor N. Khrustalev'
'Svetlana O. Kostenko'
'Mikhail I. Buzin'
'Alexander A. Korlyukov'
'Yan V. Zubavichus'
'Michael A. Kurykin'
'Mikhail Yu. Antipin'

_publ_section_title
;
 Highly Flexible Molecule "Chameleon": Reversible Thermochromism and Phase
 Transitions in Solid Copper(II) Diiminate Cu[CF3-C(NH)-CF=C(NH)-CF3]2
;
_journal_name_full 'Inorganic Chemistry'
_journal_page_first 10590
_journal_page_last 10602
_journal_paper_doi 10.1021/ic300814w
_journal_volume 51
_journal_year 2012
_chemical_formula_moiety 'C10 H4 Cu F14 N4'
_chemical_formula_sum 'C10 H4 Cu F14 N4'
_chemical_formula_weight 509.71
_chemical_name_systematic
; 
 ? 
;
_space_group_IT_number 2
_symmetry_cell_setting triclinic
_symmetry_space_group_name_Hall '-P 1'
_symmetry_space_group_name_H-M 'P -1'
_atom_sites_solution_hydrogens geom
_atom_sites_solution_primary direct
_atom_sites_solution_secondary difmap
_audit_creation_method SHELXL-97
_cell_angle_alpha 86.992(3)
_cell_angle_beta 89.995(3)
_cell_angle_gamma 67.385(2)
_cell_formula_units_Z 4
_cell_length_a 10.6799(15)
_cell_length_b 12.1418(16)
_cell_length_c 12.9618(19)
_cell_measurement_reflns_used 1709
_cell_measurement_temperature 100(2)
_cell_measurement_theta_max 27.23
_cell_measurement_theta_min 2.47
_cell_volume 1549.1(4)
_computing_cell_refinement 'SAINTPlus, v. 6.2 (Bruker, 2001)'
_computing_data_collection 'APEX2 (Bruker, 2005)'
_computing_data_reduction 'SAINTPlus, v. 6.2 (Bruker, 2001)'
_computing_molecular_graphics 'SHELXTL (Sheldrick, 2008)'
_computing_publication_material 'SHELXTL (Sheldrick, 2008)'
_computing_structure_refinement 'SHELXTL (Sheldrick, 2008)'
_computing_structure_solution 'SHELXTL (Sheldrick, 2008)'
_diffrn_ambient_temperature 100(2)
_diffrn_measured_fraction_theta_full 0.987
_diffrn_measured_fraction_theta_max 0.987
_diffrn_measurement_device_type 'Bruker APEX-II CCD'
_diffrn_measurement_method '\f and \w scans'
_diffrn_radiation_monochromator graphite
_diffrn_radiation_source 'fine-focus sealed tube'
_diffrn_radiation_type MoK\a
_diffrn_radiation_wavelength 0.71073
_diffrn_reflns_av_R_equivalents 0.0414
_diffrn_reflns_av_sigmaI/netI 0.0658
_diffrn_reflns_limit_h_max 14
_diffrn_reflns_limit_h_min -14
_diffrn_reflns_limit_k_max 16
_diffrn_reflns_limit_k_min -16
_diffrn_reflns_limit_l_max 17
_diffrn_reflns_limit_l_min -17
_diffrn_reflns_number 15713
_diffrn_reflns_theta_full 28.00
_diffrn_reflns_theta_max 28.00
_diffrn_reflns_theta_min 1.57
_exptl_absorpt_coefficient_mu 1.574
_exptl_absorpt_correction_T_max 0.925
_exptl_absorpt_correction_T_min 0.744
_exptl_absorpt_correction_type multi-scan
_exptl_absorpt_process_details 'SADABS (Sheldrick, 1998)'
_exptl_crystal_colour red
_exptl_crystal_density_diffrn 2.186
_exptl_crystal_description plate
_exptl_crystal_F_000 988
_exptl_crystal_size_max 0.20
_exptl_crystal_size_mid 0.15
_exptl_crystal_size_min 0.05
_refine_diff_density_max 0.980
_refine_diff_density_min -0.589
_refine_diff_density_rms 0.127
_refine_ls_extinction_method none
_refine_ls_goodness_of_fit_ref 1.003
_refine_ls_hydrogen_treatment constr
_refine_ls_matrix_type full
_refine_ls_number_parameters 523
_refine_ls_number_reflns 7367
_refine_ls_number_restraints 0
_refine_ls_restrained_S_all 1.003
_refine_ls_R_factor_all 0.0927
_refine_ls_R_factor_gt 0.0508
_refine_ls_shift/su_max 0.000
_refine_ls_shift/su_mean 0.000
_refine_ls_structure_factor_coef Fsqd
_refine_ls_weighting_details 'calc w=1/[\s^2^(Fo^2^)+(0.063P)^2^+3.66P] where P=(Fo^2^+2Fc^2^)/3'
_refine_ls_weighting_scheme calc
_refine_ls_wR_factor_gt 0.1182
_refine_ls_wR_factor_ref 0.1432
_reflns_number_gt 4853
_reflns_number_total 7367
_reflns_threshold_expression I>2\s(I)
_cod_data_source_file ic300814w_si_001_3.cif
_cod_data_source_block III_beta2
_cod_database_code 4330574

loop_
_symmetry_equiv_pos_as_xyz
'x, y, z'
'-x, -y, -z'

loop_
_atom_site_label
_atom_site_type_symbol
_atom_site_fract_x
_atom_site_fract_y
_atom_site_fract_z
_atom_site_U_iso_or_equiv
_atom_site_adp_type
_atom_site_occupancy
_atom_site_symmetry_multiplicity
_atom_site_calc_flag
_atom_site_refinement_flags
Cu1 Cu 0.73704(5) 0.47923(5) 0.04721(4) 0.02105(14) Uani 1 1 d .
F1 F 0.8800(3) 0.5852(3) -0.2608(2) 0.0342(7) Uani 1 1 d .
F2 F 1.0896(3) 0.4713(2) -0.2367(2) 0.0296(6) Uani 1 1 d .
F3 F 0.9501(3) 0.4011(3) -0.2986(2) 0.0366(7) Uani 1 1 d .
F4 F 1.1429(3) 0.2785(2) -0.1205(2) 0.0284(6) Uani 1 1 d .
F5 F 1.2466(3) 0.2108(2) 0.0743(2) 0.0293(6) Uani 1 1 d .
F6 F 1.1108(3) 0.1618(2) 0.1700(2) 0.0316(6) Uani 1 1 d .
F7 F 1.1568(3) 0.0930(2) 0.0191(2) 0.0356(7) Uani 1 1 d .
F8 F 0.5733(3) 0.3531(3) 0.3369(2) 0.0321(6) Uani 1 1 d .
F9 F 0.3648(3) 0.4543(3) 0.2942(2) 0.0315(6) Uani 1 1 d .
F10 F 0.4756(3) 0.5344(3) 0.3806(2) 0.0358(7) Uani 1 1 d .
F11 F 0.3290(3) 0.6764(2) 0.2142(2) 0.0297(6) Uani 1 1 d .
F12 F 0.2569(3) 0.8103(3) 0.0257(2) 0.0402(7) Uani 1 1 d .
F13 F 0.3601(3) 0.8740(3) 0.1356(2) 0.0380(7) Uani 1 1 d .
F14 F 0.4229(3) 0.8581(3) -0.0221(2) 0.0434(8) Uani 1 1 d .
N1 N 0.8128(4) 0.5028(3) -0.0842(3) 0.0233(8) Uani 1 1 d .
H1 H 0.7606 0.5647 -0.1237 0.028 Uiso 1 1 calc R
N2 N 0.9045(4) 0.3444(3) 0.0841(3) 0.0245(8) Uani 1 1 d .
H2 H 0.9085 0.3105 0.1464 0.029 Uiso 1 1 calc R
N3 N 0.6448(4) 0.4391(3) 0.1646(3) 0.0232(8) Uani 1 1 d .
H3 H 0.6858 0.3671 0.1943 0.028 Uiso 1 1 calc R
N4 N 0.5870(4) 0.6333(4) 0.0267(3) 0.0268(9) Uani 1 1 d .
H4 H 0.5937 0.6790 -0.0263 0.032 Uiso 1 1 calc R
C1 C 0.9312(4) 0.4393(4) -0.1225(3) 0.0208(9) Uani 1 1 d .
C2 C 1.0260(4) 0.3404(4) -0.0712(3) 0.0214(9) Uani 1 1 d .
C3 C 1.0126(4) 0.2974(4) 0.0279(3) 0.0211(9) Uani 1 1 d .
C4 C 0.9633(5) 0.4746(4) -0.2306(3) 0.0248(10) Uani 1 1 d .
C5 C 1.1323(5) 0.1898(4) 0.0728(3) 0.0236(9) Uani 1 1 d .
C6 C 0.5301(4) 0.5055(4) 0.2047(3) 0.0218(9) Uani 1 1 d .
C7 C 0.4461(4) 0.6175(4) 0.1632(3) 0.0235(9) Uani 1 1 d .
C8 C 0.4775(4) 0.6784(4) 0.0811(3) 0.0230(9) Uani 1 1 d .
C9 C 0.4852(5) 0.4623(4) 0.3053(3) 0.0255(10) Uani 1 1 d .
C10 C 0.3780(5) 0.8069(4) 0.0545(4) 0.0289(11) Uani 1 1 d .
Cu2 Cu 0.26404(5) 0.95048(5) 0.44755(4) 0.02050(14) Uani 1 1 d .
F15 F 0.6337(3) 0.9193(3) 0.7220(2) 0.0300(6) Uani 1 1 d .
F16 F 0.4268(3) 0.9797(3) 0.7672(2) 0.0375(7) Uani 1 1 d .
F17 F 0.5497(3) 0.7918(3) 0.7740(2) 0.0349(7) Uani 1 1 d .
F18 F 0.7025(3) 0.7494(2) 0.5865(2) 0.0279(6) Uani 1 1 d .
F19 F 0.7690(3) 0.7498(3) 0.3793(2) 0.0324(7) Uani 1 1 d .
F20 F 0.7271(3) 0.5968(3) 0.4331(3) 0.0412(8) Uani 1 1 d .
F21 F 0.6370(3) 0.6932(3) 0.2912(2) 0.0373(7) Uani 1 1 d .
F22 F 0.0571(3) 0.8373(3) 0.1882(2) 0.0313(6) Uani 1 1 d .
F23 F -0.1389(3) 0.9254(3) 0.2512(2) 0.0362(7) Uani 1 1 d .
F24 F -0.0632(3) 1.0183(3) 0.1377(2) 0.0390(7) Uani 1 1 d .
F25 F -0.1658(3) 1.1583(2) 0.2964(2) 0.0274(6) Uani 1 1 d .
F26 F -0.1263(3) 1.3502(2) 0.3534(2) 0.0305(6) Uani 1 1 d .
F27 F -0.2085(3) 1.2828(3) 0.4824(2) 0.0322(6) Uani 1 1 d .
F28 F -0.0350(3) 1.3270(3) 0.5050(2) 0.0416(8) Uani 1 1 d .
N5 N 0.3523(4) 0.9496(3) 0.5781(3) 0.0242(8) Uani 1 1 d .
H5 H 0.3011 0.9974 0.6235 0.029 Uiso 1 1 calc R
N6 N 0.4325(4) 0.8360(3) 0.3970(3) 0.0244(8) Uani 1 1 d .
H6 H 0.4290 0.8134 0.3341 0.029 Uiso 1 1 calc R
N7 N 0.1563(4) 0.9168(3) 0.3424(3) 0.0223(8) Uani 1 1 d .
H7 H 0.1941 0.8470 0.3152 0.027 Uiso 1 1 calc R
N8 N 0.1170(4) 1.1029(3) 0.4682(3) 0.0240(8) Uani 1 1 d .
H8 H 0.1305 1.1440 0.5180 0.029 Uiso 1 1 calc R
C11 C 0.4788(4) 0.8869(4) 0.6081(3) 0.0218(9) Uani 1 1 d .
C12 C 0.5745(4) 0.8094(4) 0.5460(3) 0.0213(9) Uani 1 1 d .
C13 C 0.5509(4) 0.7881(4) 0.4452(3) 0.0217(9) Uani 1 1 d .
C14 C 0.5227(5) 0.8956(4) 0.7185(3) 0.0257(10) Uani 1 1 d .
C15 C 0.6721(5) 0.7050(4) 0.3867(4) 0.0280(10) Uani 1 1 d .
C16 C 0.0351(4) 0.9841(4) 0.3067(3) 0.0197(9) Uani 1 1 d .
C17 C -0.0405(4) 1.0951(4) 0.3435(3) 0.0208(9) Uani 1 1 d .
C18 C 0.0008(4) 1.1526(4) 0.4180(3) 0.0195(9) Uani 1 1 d .
C19 C -0.0289(5) 0.9429(4) 0.2201(4) 0.0250(10) Uani 1 1 d .
C20 C -0.0933(5) 1.2796(4) 0.4398(3) 0.0247(10) Uani 1 1 d .

loop_
_atom_site_aniso_label
_atom_site_aniso_U_11
_atom_site_aniso_U_22
_atom_site_aniso_U_33
_atom_site_aniso_U_23
_atom_site_aniso_U_13
_atom_site_aniso_U_12
Cu1 0.0191(3) 0.0227(3) 0.0176(3) 0.0012(2) -0.0008(2) -0.0042(2)
F1 0.0242(14) 0.0362(17) 0.0283(15) 0.0149(12) 0.0017(11) 0.0015(12)
F2 0.0212(13) 0.0352(16) 0.0292(14) 0.0042(12) 0.0048(11) -0.0080(12)
F3 0.0445(18) 0.0473(19) 0.0193(14) -0.0096(12) 0.0017(12) -0.0183(15)
F4 0.0237(14) 0.0274(15) 0.0245(14) -0.0001(11) 0.0034(11) 0.0007(11)
F5 0.0183(13) 0.0326(16) 0.0317(15) 0.0078(12) -0.0035(11) -0.0053(11)
F6 0.0269(14) 0.0334(16) 0.0250(14) 0.0119(12) -0.0021(11) -0.0029(12)
F7 0.0357(16) 0.0225(15) 0.0395(17) -0.0017(12) -0.0074(13) -0.0013(12)
F8 0.0245(14) 0.0353(16) 0.0314(15) 0.0143(12) -0.0015(11) -0.0079(12)
F9 0.0227(14) 0.0367(17) 0.0341(16) 0.0092(12) -0.0021(11) -0.0119(12)
F10 0.0515(19) 0.0400(18) 0.0179(14) -0.0036(12) 0.0027(12) -0.0196(15)
F11 0.0240(14) 0.0268(15) 0.0279(14) 0.0019(11) 0.0091(11) 0.0011(11)
F12 0.0264(15) 0.0399(18) 0.0401(18) 0.0061(14) -0.0054(13) 0.0020(13)
F13 0.0463(18) 0.0280(16) 0.0293(16) -0.0027(12) 0.0056(13) -0.0028(13)
F14 0.0449(19) 0.0295(17) 0.0371(17) 0.0138(13) 0.0146(14) 0.0045(14)
N1 0.0215(19) 0.022(2) 0.0201(18) 0.0023(15) -0.0042(14) -0.0026(16)
N2 0.0229(19) 0.025(2) 0.0203(19) 0.0011(15) -0.0005(15) -0.0039(16)
N3 0.0205(19) 0.021(2) 0.0227(19) 0.0011(15) -0.0001(15) -0.0025(15)
N4 0.027(2) 0.027(2) 0.0210(19) 0.0051(16) 0.0019(15) -0.0051(17)
C1 0.020(2) 0.024(2) 0.018(2) -0.0006(17) -0.0014(16) -0.0076(18)
C2 0.019(2) 0.025(2) 0.019(2) -0.0030(17) 0.0016(16) -0.0065(18)
C3 0.020(2) 0.018(2) 0.022(2) 0.0010(17) -0.0055(16) -0.0044(17)
C4 0.021(2) 0.031(3) 0.019(2) -0.0019(18) 0.0014(17) -0.0068(19)
C5 0.025(2) 0.021(2) 0.021(2) 0.0032(17) 0.0003(17) -0.0045(19)
C6 0.023(2) 0.025(2) 0.018(2) -0.0027(17) -0.0045(17) -0.0090(18)
C7 0.019(2) 0.025(2) 0.022(2) -0.0014(18) 0.0032(17) -0.0037(18)
C8 0.022(2) 0.022(2) 0.020(2) -0.0038(17) 0.0009(17) -0.0022(18)
C9 0.022(2) 0.031(3) 0.021(2) 0.0050(19) -0.0011(17) -0.009(2)
C10 0.032(3) 0.027(3) 0.021(2) 0.0021(19) 0.0079(19) -0.005(2)
Cu2 0.0177(3) 0.0231(3) 0.0173(3) -0.0011(2) -0.00258(19) -0.0040(2)
F15 0.0299(15) 0.0345(16) 0.0258(14) 0.0031(12) -0.0078(11) -0.0131(12)
F16 0.0264(15) 0.054(2) 0.0233(14) -0.0105(13) -0.0041(11) -0.0042(14)
F17 0.0474(18) 0.0373(17) 0.0216(14) 0.0099(12) -0.0099(12) -0.0195(14)
F18 0.0202(13) 0.0302(15) 0.0265(14) -0.0006(11) -0.0070(10) -0.0023(11)
F19 0.0228(14) 0.0428(18) 0.0345(16) -0.0154(13) 0.0047(11) -0.0143(13)
F20 0.0343(17) 0.0258(16) 0.051(2) -0.0037(14) 0.0005(14) 0.0023(13)
F21 0.0252(14) 0.0475(19) 0.0355(17) -0.0211(14) -0.0001(12) -0.0075(13)
F22 0.0237(14) 0.0346(16) 0.0328(15) -0.0171(12) -0.0008(11) -0.0061(12)
F23 0.0251(15) 0.0469(19) 0.0419(17) -0.0197(14) 0.0051(12) -0.0177(14)
F24 0.0518(19) 0.0405(18) 0.0231(15) -0.0001(13) -0.0163(13) -0.0162(15)
F25 0.0195(13) 0.0262(14) 0.0286(14) -0.0022(11) -0.0104(10) 0.0000(11)
F26 0.0392(16) 0.0212(14) 0.0263(14) 0.0050(11) -0.0024(12) -0.0071(12)
F27 0.0258(14) 0.0314(16) 0.0294(15) 0.0016(12) 0.0057(11) -0.0003(12)
F28 0.0385(17) 0.0304(16) 0.0467(19) -0.0177(14) -0.0175(14) -0.0012(13)
N5 0.0216(19) 0.027(2) 0.0207(19) -0.0024(15) -0.0009(15) -0.0050(16)
N6 0.0223(19) 0.027(2) 0.0209(19) -0.0045(15) -0.0042(15) -0.0055(16)
N7 0.0234(19) 0.0182(19) 0.0228(19) -0.0043(15) 0.0000(15) -0.0047(15)
N8 0.027(2) 0.023(2) 0.0195(18) -0.0030(15) -0.0077(15) -0.0068(16)
C11 0.021(2) 0.027(2) 0.018(2) 0.0047(17) -0.0038(16) -0.0099(19)
C12 0.0143(19) 0.025(2) 0.022(2) 0.0021(18) -0.0027(16) -0.0048(17)
C13 0.019(2) 0.020(2) 0.023(2) -0.0027(17) 0.0005(17) -0.0032(17)
C14 0.025(2) 0.030(3) 0.021(2) 0.0031(19) -0.0060(18) -0.010(2)
C15 0.020(2) 0.027(3) 0.033(3) -0.007(2) 0.0013(19) -0.0050(19)
C16 0.018(2) 0.021(2) 0.018(2) -0.0022(16) -0.0004(16) -0.0059(17)
C17 0.018(2) 0.024(2) 0.019(2) 0.0016(17) -0.0043(16) -0.0069(18)
C18 0.020(2) 0.019(2) 0.018(2) -0.0023(16) 0.0023(16) -0.0050(17)
C19 0.021(2) 0.026(2) 0.027(2) -0.0048(19) -0.0018(18) -0.0074(19)
C20 0.028(2) 0.019(2) 0.020(2) -0.0001(17) -0.0039(18) -0.0012(18)

loop_
_atom_type_symbol
_atom_type_description
_atom_type_scat_dispersion_real
_atom_type_scat_dispersion_imag
_atom_type_scat_source
C C 0.0033 0.0016 'International Tables Vol C Tables 4.2.6.8 and 6.1.1.4'
H H 0.0000 0.0000 'International Tables Vol C Tables 4.2.6.8 and 6.1.1.4'
N N 0.0061 0.0033 'International Tables Vol C Tables 4.2.6.8 and 6.1.1.4'
F F 0.0171 0.0103 'International Tables Vol C Tables 4.2.6.8 and 6.1.1.4'
Cu Cu 0.3201 1.2651 'International Tables Vol C Tables 4.2.6.8 and 6.1.1.4'

loop_
_geom_angle_atom_site_label_1
_geom_angle_atom_site_label_2
_geom_angle_atom_site_label_3
_geom_angle
N1 Cu1 N2 89.93(16)
N1 Cu1 N4 91.11(16)
N2 Cu1 N4 167.69(17)
N1 Cu1 N3 169.18(16)
N2 Cu1 N3 91.42(16)
N4 Cu1 N3 89.85(16)
C1 N1 Cu1 129.1(3)
C1 N1 H1 115.5
Cu1 N1 H1 115.5
C3 N2 Cu1 128.2(3)
C3 N2 H2 115.9
Cu1 N2 H2 115.9
C6 N3 Cu1 128.3(3)
C6 N3 H3 115.8
Cu1 N3 H3 115.8
C8 N4 Cu1 128.7(3)
C8 N4 H4 115.6
Cu1 N4 H4 115.6
N1 C1 C2 123.4(4)
N1 C1 C4 118.4(4)
C2 C1 C4 118.2(4)
F4 C2 C1 118.2(4)
F4 C2 C3 116.6(4)
C1 C2 C3 125.2(4)
N2 C3 C2 124.0(4)
N2 C3 C5 119.0(4)
C2 C3 C5 117.0(4)
F3 C4 F1 107.7(4)
F3 C4 F2 107.7(4)
F1 C4 F2 106.9(4)
F3 C4 C1 110.5(4)
F1 C4 C1 111.5(4)
F2 C4 C1 112.3(4)
F6 C5 F7 107.5(4)
F6 C5 F5 106.6(4)
F7 C5 F5 107.3(4)
F6 C5 C3 111.3(4)
F7 C5 C3 112.1(4)
F5 C5 C3 111.8(4)
N3 C6 C7 123.8(4)
N3 C6 C9 119.6(4)
C7 C6 C9 116.6(4)
F11 C7 C8 117.6(4)
F11 C7 C6 117.0(4)
C8 C7 C6 125.1(4)
N4 C8 C7 123.8(4)
N4 C8 C10 119.1(4)
C7 C8 C10 117.1(4)
F10 C9 F9 107.6(4)
F10 C9 F8 107.6(4)
F9 C9 F8 106.6(4)
F10 C9 C6 112.0(4)
F9 C9 C6 111.8(4)
F8 C9 C6 111.0(4)
F14 C10 F12 107.8(4)
F14 C10 F13 107.4(4)
F12 C10 F13 107.5(4)
F14 C10 C8 111.4(4)
F12 C10 C8 111.4(4)
F13 C10 C8 111.1(4)
N5 Cu2 N7 161.69(16)
N5 Cu2 N6 90.47(16)
N7 Cu2 N6 92.48(15)
N5 Cu2 N8 93.14(16)
N7 Cu2 N8 90.38(15)
N6 Cu2 N8 159.53(17)
C11 N5 Cu2 128.7(3)
C11 N5 H5 115.7
Cu2 N5 H5 115.7
C13 N6 Cu2 128.0(3)
C13 N6 H6 116.0
Cu2 N6 H6 116.0
C16 N7 Cu2 128.5(3)
C16 N7 H7 115.7
Cu2 N7 H7 115.7
C18 N8 Cu2 128.7(3)
C18 N8 H8 115.7
Cu2 N8 H8 115.7
N5 C11 C12 123.5(4)
N5 C11 C14 118.9(4)
C12 C11 C14 117.5(4)
F18 C12 C11 117.8(4)
F18 C12 C13 117.1(4)
C11 C12 C13 125.1(4)
N6 C13 C12 124.1(4)
N6 C13 C15 118.5(4)
C12 C13 C15 117.3(4)
F16 C14 F15 107.4(4)
F16 C14 F17 107.1(4)
F15 C14 F17 107.0(3)
F16 C14 C11 111.9(4)
F15 C14 C11 112.4(4)
F17 C14 C11 110.7(4)
F21 C15 F20 107.9(4)
F21 C15 F19 107.0(4)
F20 C15 F19 107.7(4)
F21 C15 C13 111.5(4)
F20 C15 C13 112.2(4)
F19 C15 C13 110.4(4)
N7 C16 C17 123.1(4)
N7 C16 C19 120.1(4)
C17 C16 C19 116.8(4)
F25 C17 C18 116.5(4)
F25 C17 C16 116.9(4)
C18 C17 C16 126.4(4)
N8 C18 C17 122.7(4)
N8 C18 C20 119.5(4)
C17 C18 C20 117.8(4)
F24 C19 F23 108.1(4)
F24 C19 F22 106.7(4)
F23 C19 F22 106.0(4)
F24 C19 C16 113.3(4)
F23 C19 C16 111.5(4)
F22 C19 C16 110.8(4)
F28 C20 F26 107.8(4)
F28 C20 F27 107.1(4)
F26 C20 F27 107.6(4)
F28 C20 C18 111.0(4)
F26 C20 C18 111.4(4)
F27 C20 C18 111.7(4)

loop_
_geom_bond_atom_site_label_1
_geom_bond_atom_site_label_2
_geom_bond_distance
Cu1 N1 1.940(4)
Cu1 N2 1.943(4)
Cu1 N4 1.944(4)
Cu1 N3 1.953(4)
F1 C4 1.332(5)
F2 C4 1.336(5)
F3 C4 1.331(5)
F4 C2 1.363(5)
F5 C5 1.340(5)
F6 C5 1.330(5)
F7 C5 1.336(5)
F8 C9 1.339(5)
F9 C9 1.334(5)
F10 C9 1.323(5)
F11 C7 1.369(5)
F12 C10 1.331(6)
F13 C10 1.333(6)
F14 C10 1.329(5)
N1 C1 1.316(6)
N1 H1 0.8800
N2 C3 1.314(6)
N2 H2 0.8800
N3 C6 1.306(6)
N3 H3 0.8800
N4 C8 1.309(6)
N4 H4 0.8800
C1 C2 1.375(6)
C1 C4 1.522(6)
C2 C3 1.389(6)
C3 C5 1.522(6)
C6 C7 1.390(6)
C6 C9 1.524(6)
C7 C8 1.377(6)
C8 C10 1.533(6)
Cu2 N5 1.934(4)
Cu2 N7 1.942(4)
Cu2 N6 1.942(4)
Cu2 N8 1.944(4)
F15 C14 1.325(5)
F16 C14 1.324(5)
F17 C14 1.346(5)
F18 C12 1.367(5)
F19 C15 1.343(5)
F20 C15 1.326(6)
F21 C15 1.323(5)
F22 C19 1.345(5)
F23 C19 1.331(5)
F24 C19 1.324(6)
F25 C17 1.383(5)
F26 C20 1.334(5)
F27 C20 1.336(5)
F28 C20 1.326(5)
N5 C11 1.317(6)
N5 H5 0.8800
N6 C13 1.313(6)
N6 H6 0.8800
N7 C16 1.305(5)
N7 H7 0.8800
N8 C18 1.308(5)
N8 H8 0.8800
C11 C12 1.385(6)
C11 C14 1.527(6)
C12 C13 1.386(6)
C13 C15 1.531(6)
C16 C17 1.388(6)
C16 C19 1.517(6)
C17 C18 1.387(6)
C18 C20 1.524(6)

loop_
_geom_hbond_atom_site_label_D
_geom_hbond_atom_site_label_H
_geom_hbond_atom_site_label_A
_geom_hbond_site_symmetry_A
_geom_hbond_distance_DH
_geom_hbond_distance_HA
_geom_hbond_distance_DA
_geom_hbond_angle_DHA
N5 H5 F23 2_576 0.88 2.33 3.176(5) 161
N7 H7 F11 . 0.88 2.46 3.324(4) 166
N8 H8 F19 2_676 0.88 2.41 3.261(5) 161

loop_
_geom_torsion_atom_site_label_1
_geom_torsion_atom_site_label_2
_geom_torsion_atom_site_label_3
_geom_torsion_atom_site_label_4
_geom_torsion
N2 Cu1 N1 C1 2.8(4)
N4 Cu1 N1 C1 170.6(4)
N3 Cu1 N1 C1 -94.4(9)
N1 Cu1 N2 C3 -3.2(4)
N4 Cu1 N2 C3 -98.1(8)
N3 Cu1 N2 C3 166.0(4)
N1 Cu1 N3 C6 -98.0(9)
N2 Cu1 N3 C6 164.9(4)
N4 Cu1 N3 C6 -2.8(4)
N1 Cu1 N4 C8 171.2(4)
N2 Cu1 N4 C8 -94.0(9)
N3 Cu1 N4 C8 2.0(4)
Cu1 N1 C1 C2 -0.5(7)
Cu1 N1 C1 C4 177.4(3)
N1 C1 C2 F4 177.2(4)
C4 C1 C2 F4 -0.7(6)
N1 C1 C2 C3 -2.7(7)
C4 C1 C2 C3 179.4(4)
Cu1 N2 C3 C2 1.4(7)
Cu1 N2 C3 C5 -179.2(3)
F4 C2 C3 N2 -177.6(4)
C1 C2 C3 N2 2.3(8)
F4 C2 C3 C5 2.9(6)
C1 C2 C3 C5 -177.1(4)
N1 C1 C4 F3 -102.9(5)
C2 C1 C4 F3 75.1(5)
N1 C1 C4 F1 16.8(6)
C2 C1 C4 F1 -165.2(4)
N1 C1 C4 F2 136.8(4)
C2 C1 C4 F2 -45.2(6)
N2 C3 C5 F6 -3.4(6)
C2 C3 C5 F6 176.1(4)
N2 C3 C5 F7 117.0(5)
C2 C3 C5 F7 -63.5(5)
N2 C3 C5 F5 -122.4(4)
C2 C3 C5 F5 57.0(5)
Cu1 N3 C6 C7 5.4(7)
Cu1 N3 C6 C9 -172.2(3)
N3 C6 C7 F11 -180.0(4)
C9 C6 C7 F11 -2.3(6)
N3 C6 C7 C8 -6.6(8)
C9 C6 C7 C8 171.1(4)
Cu1 N4 C8 C7 -3.7(7)
Cu1 N4 C8 C10 175.3(3)
F11 C7 C8 N4 179.0(4)
C6 C7 C8 N4 5.7(8)
F11 C7 C8 C10 0.0(6)
C6 C7 C8 C10 -173.3(4)
N3 C6 C9 F10 117.4(5)
C7 C6 C9 F10 -60.4(5)
N3 C6 C9 F9 -121.8(4)
C7 C6 C9 F9 60.4(5)
N3 C6 C9 F8 -2.9(6)
C7 C6 C9 F8 179.3(4)
N4 C8 C10 F14 -2.5(6)
C7 C8 C10 F14 176.6(4)
N4 C8 C10 F12 117.9(5)
C7 C8 C10 F12 -63.0(5)
N4 C8 C10 F13 -122.2(5)
C7 C8 C10 F13 56.8(6)
N7 Cu2 N5 C11 98.0(6)
N6 Cu2 N5 C11 -1.4(4)
N8 Cu2 N5 C11 -161.2(4)
N5 Cu2 N6 C13 -0.7(4)
N7 Cu2 N6 C13 -162.6(4)
N8 Cu2 N6 C13 99.6(6)
N5 Cu2 N7 C16 103.4(6)
N6 Cu2 N7 C16 -157.6(4)
N8 Cu2 N7 C16 2.2(4)
N5 Cu2 N8 C18 -165.9(4)
N7 Cu2 N8 C18 -3.9(4)
N6 Cu2 N8 C18 94.2(6)
Cu2 N5 C11 C12 1.6(7)
Cu2 N5 C11 C14 -175.9(3)
N5 C11 C12 F18 -179.8(4)
C14 C11 C12 F18 -2.2(6)
N5 C11 C12 C13 0.4(8)
C14 C11 C12 C13 178.0(4)
Cu2 N6 C13 C12 2.5(7)
Cu2 N6 C13 C15 -176.3(3)
F18 C12 C13 N6 177.7(4)
C11 C12 C13 N6 -2.6(8)
F18 C12 C13 C15 -3.5(6)
C11 C12 C13 C15 176.3(4)
N5 C11 C14 F16 -7.8(6)
C12 C11 C14 F16 174.5(4)
N5 C11 C14 F15 -128.8(4)
C12 C11 C14 F15 53.4(6)
N5 C11 C14 F17 111.5(5)
C12 C11 C14 F17 -66.2(5)
N6 C13 C15 F21 -0.2(6)
C12 C13 C15 F21 -179.1(4)
N6 C13 C15 F20 -121.3(5)
C12 C13 C15 F20 59.8(6)
N6 C13 C15 F19 118.5(5)
C12 C13 C15 F19 -60.4(6)
Cu2 N7 C16 C17 -2.1(7)
Cu2 N7 C16 C19 177.1(3)
N7 C16 C17 F25 178.1(4)
C19 C16 C17 F25 -1.2(6)
N7 C16 C17 C18 2.9(8)
C19 C16 C17 C18 -176.4(4)
Cu2 N8 C18 C17 5.6(7)
Cu2 N8 C18 C20 -173.3(3)
F25 C17 C18 N8 -179.9(4)
C16 C17 C18 N8 -4.6(8)
F25 C17 C18 C20 -1.0(6)
C16 C17 C18 C20 174.3(4)
N7 C16 C19 F24 -122.3(5)
C17 C16 C19 F24 57.0(5)
N7 C16 C19 F23 115.4(5)
C17 C16 C19 F23 -65.3(5)
N7 C16 C19 F22 -2.4(6)
C17 C16 C19 F22 176.9(4)
N8 C18 C20 F28 5.0(6)
C17 C18 C20 F28 -173.9(4)
N8 C18 C20 F26 125.1(4)
C17 C18 C20 F26 -53.8(6)
N8 C18 C20 F27 -114.5(5)
C17 C18 C20 F27 66.6(5)
